data_1528381
loop_
_publ_author_name
'Brown, D.'
'Smith, A.J.'
'Kettle, S.F.A.'

_publ_section_title
;
 The crystal structure of potassium heptafluoroprotactinate(V) and bonding
 in M L9 complexes
;
_journal_name_full
;
Journal of the Chemical Society A: Inorganic, Physical, Theoretical (1966-1971)
;
_journal_page_first 1429
_journal_page_last 1434
_journal_volume 1967
_journal_year 1967
_chemical_formula_sum 'F7 K2 Pa'
_chemical_name_systematic 'K2 (Pa F7)'
_space_group_IT_number 15
_symmetry_space_group_name_Hall '-C 2yc'
_symmetry_space_group_name_H-M 'C 1 2/c 1'
_cell_angle_alpha 90
_cell_angle_beta 125.17
_cell_angle_gamma 90
_cell_formula_units_Z 4
_cell_length_a 13.76
_cell_length_b 6.742
_cell_length_c 8.145
_cell_volume 617.672
_citation_journal_id_ASTM JCSIAP
_cod_data_source_file Brown_JCSIAP_1967_336.cif
_cod_data_source_block F7K2Pa1
_cod_original_cell_volume 617.6717
_cod_original_formula_sum 'F7 K2 Pa1'
_cod_database_code 1528381

loop_
_symmetry_equiv_pos_as_xyz
x,y,z
-x,y,-z+1/2
-x,-y,-z
x,-y,z-1/2
x+1/2,y+1/2,z
-x+1/2,y+1/2,-z+1/2
-x+1/2,-y+1/2,-z
x+1/2,-y+1/2,z-1/2

loop_
_atom_site_label
_atom_site_type_symbol
_atom_site_fract_x
_atom_site_fract_y
_atom_site_fract_z
_atom_site_occupancy
_atom_site_U_iso_or_equiv
F4 F-1 0 0.3485 0.25 1 0.0
Pa1 Pa+5 0 0.0231 0.25 1 0.0
F2 F-1 0.0744 0.1339 0.5697 1 0.0
K1 K+1 0.3268 0.0076 0.2604 1 0.0
F3 F-1 0.8898 0.7785 0.0716 1 0.0
F1 F-1 0.8236 0.118 0.1478 1 0.0
